data_7030341
loop_
_publ_author_name
'Matsuo, Yutaka'
'Kuninobu, Yoichiro'
'Ito, Shingo'
'Sawamura, Masaya'
'Nakamura, Eiichi'

_publ_section_title
;
 Friedel-Crafts functionalization of the cyclopentadienyl ligand in
 buckymetallocenes.
;
_journal_issue 20
_journal_name_full 'Dalton transactions (Cambridge, England : 2003)'
_journal_page_first 7407
_journal_page_last 7412
_journal_paper_doi 10.1039/c3dt52002a
_journal_volume 43
_journal_year 2014
_chemical_compound_source 'synthesis as described'
_chemical_formula_moiety 'C72 H22 O1 Ru1'
_chemical_formula_structural 'C72 H22 O1 RU1'
_chemical_formula_sum 'C72.5 H22 O Ru S'
_chemical_formula_weight 1042.03
_chemical_name_systematic
;
 RuC60Me5C5H4COMe
;
_space_group_IT_number 14
_symmetry_cell_setting monoclinic
_symmetry_Int_Tables_number 14
_symmetry_space_group_name_Hall '-P 2ybc'
_symmetry_space_group_name_H-M 'P 1 21/c 1'
_atom_sites_solution_hydrogens geom
_atom_sites_solution_primary direct
_atom_sites_solution_secondary difmap
_audit_creation_date 2004-10-01T15:57:13-00:00
_cell_angle_alpha 90
_cell_angle_beta 94.978(2)
_cell_angle_gamma 90
_cell_formula_units_Z 4
_cell_length_a 11.7120(4)
_cell_length_b 16.7440(4)
_cell_length_c 20.5640(8)
_cell_measurement_reflns_used 7639
_cell_measurement_temperature 120(2)
_cell_measurement_theta_max 25.73
_cell_measurement_theta_min 2.13
_cell_measurement_wavelength 0.71073
_cell_volume 4017.5(2)
_computing_molecular_graphics 'Ortep-3 for Windows (Farrugia, 1997)'
_computing_structure_refinement 'SHELXL-97 (Sheldrick, 1997)'
_computing_structure_solution 'SHELXS-97 (Sheldrick, 1997)'
_diffrn_ambient_temperature 120(2)
_diffrn_measured_fraction_theta_full 0.995
_diffrn_measured_fraction_theta_max 0.995
_diffrn_radiation_monochromator graphite
_diffrn_radiation_probe x-ray
_diffrn_radiation_type MoK\a
_diffrn_radiation_wavelength 0.71073
_diffrn_reflns_av_unetI/netI 0.0335
_diffrn_reflns_limit_h_max 14
_diffrn_reflns_limit_h_min 0
_diffrn_reflns_limit_k_max 20
_diffrn_reflns_limit_k_min 0
_diffrn_reflns_limit_l_max 25
_diffrn_reflns_limit_l_min -25
_diffrn_reflns_number 7639
_diffrn_reflns_theta_full 25.73
_diffrn_reflns_theta_max 25.73
_diffrn_reflns_theta_min 2.13
_exptl_absorpt_coefficient_mu 0.503
_exptl_absorpt_correction_type none
_exptl_crystal_colour orange
_exptl_crystal_density_diffrn 1.723
_exptl_crystal_density_method 'not measured'
_exptl_crystal_description prism
_exptl_crystal_F_000 2100
_exptl_crystal_size_max 0.28
_exptl_crystal_size_mid 0.22
_exptl_crystal_size_min 0.12
_refine_diff_density_max 8.436
_refine_diff_density_min -2.33
_refine_diff_density_rms 0.208
_refine_ls_extinction_method none
_refine_ls_goodness_of_fit_ref 1.32
_refine_ls_hydrogen_treatment mixed
_refine_ls_matrix_type full
_refine_ls_number_parameters 682
_refine_ls_number_reflns 7639
_refine_ls_number_restraints 0
_refine_ls_restrained_S_all 1.32
_refine_ls_R_factor_all 0.1112
_refine_ls_R_factor_gt 0.0966
_refine_ls_shift/su_max 0.001
_refine_ls_shift/su_mean 0
_refine_ls_structure_factor_coef Fsqd
_refine_ls_weighting_details 'calc w=1/[\s^2^(Fo^2^)+(0.2000P)^2^+0.0000P] where P=(Fo^2^+2Fc^2^)/3'
_refine_ls_weighting_scheme calc
_refine_ls_wR_factor_gt 0.2503
_refine_ls_wR_factor_ref 0.2902
_reflns_number_gt 6066
_reflns_number_total 7639
_reflns_threshold_expression >2sigma(I)
_cod_data_source_file c3dt52002a.txt
_cod_data_source_block RuC60Me5AcCp
_cod_original_sg_symbol_H-M 'P 21/c'
_cod_original_formula_sum 'C72.50 H22 O Ru S'
_cod_database_code 7030341

loop_
_symmetry_equiv_pos_as_xyz
'x, y, z'
'-x, y+1/2, -z+1/2'
'-x, -y, -z'
'x, -y-1/2, z-1/2'

loop_
_atom_site_label
_atom_site_type_symbol
_atom_site_fract_x
_atom_site_fract_y
_atom_site_fract_z
_atom_site_U_iso_or_equiv
_atom_site_adp_type
_atom_site_occupancy
_atom_site_symmetry_multiplicity
_atom_site_calc_flag
_atom_site_refinement_flags
Ru Ru 0.45891(3) 0.31523(2) 0.073614(18) 0.0248(2) Uani 1 1 d .
O O 0.3779(4) 0.3342(3) -0.1173(2) 0.0523(12) Uani 1 1 d .
S S 0.92310(17) 0.55199(11) 0.04049(10) 0.0609(5) Uani 1 1 d .
C1 C 0.5840(4) 0.2192(3) 0.0577(2) 0.0243(10) Uani 1 1 d .
C2 C 0.6440(4) 0.2912(3) 0.0714(2) 0.0246(10) Uani 1 1 d .
C3 C 0.6209(4) 0.3187(2) 0.1352(3) 0.0231(10) Uani 1 1 d .
C4 C 0.5472(4) 0.2610(3) 0.1613(2) 0.0239(9) Uani 1 1 d .
C5 C 0.5241(4) 0.2000(3) 0.1134(3) 0.0265(10) Uani 1 1 d .
C6 C 0.6152(4) 0.1591(3) 0.0070(2) 0.0275(10) Uani 1 1 d .
C7 C 0.7439(5) 0.3194(3) 0.0368(3) 0.0278(11) Uani 1 1 d .
C8 C 0.6940(4) 0.3773(2) 0.1759(2) 0.0249(10) Uani 1 1 d .
C9 C 0.5315(4) 0.2507(3) 0.2330(2) 0.0280(10) Uani 1 1 d .
C10 C 0.4841(4) 0.1160(3) 0.1290(2) 0.0260(10) Uani 1 1 d .
C11 C 0.7433(5) 0.1726(3) -0.0015(2) 0.0266(10) Uani 1 1 d .
C12 C 0.8004(4) 0.2447(3) 0.0108(2) 0.0271(10) Uani 1 1 d .
C13 C 0.8383(4) 0.3464(3) 0.0907(2) 0.0259(10) Uani 1 1 d .
C14 C 0.8154(4) 0.3696(3) 0.1522(2) 0.0276(10) Uani 1 1 d .
C15 C 0.7147(4) 0.3383(3) 0.2445(2) 0.0264(10) Uani 1 1 d .
C16 C 0.6441(4) 0.2837(3) 0.2699(2) 0.0279(10) Uani 1 1 d .
C17 C 0.5460(4) 0.1609(3) 0.2477(2) 0.0266(10) Uani 1 1 d .
C18 C 0.5242(4) 0.1020(3) 0.2021(2) 0.0270(10) Uani 1 1 d .
C19 C 0.5629(4) 0.0582(3) 0.0947(2) 0.0280(10) Uani 1 1 d .
C20 C 0.6209(4) 0.0772(3) 0.0420(2) 0.0277(10) Uani 1 1 d .
C21 C 0.8049(4) 0.0978(3) 0.0072(2) 0.0284(10) Uani 1 1 d .
C22 C 0.9203(4) 0.2426(3) 0.0328(2) 0.0306(11) Uani 1 1 d .
C23 C 0.9439(4) 0.3052(3) 0.0818(3) 0.0296(12) Uani 1 1 d .
C24 C 0.8985(4) 0.3556(3) 0.2066(2) 0.0285(10) Uani 1 1 d .
C25 C 0.8374(4) 0.3361(3) 0.2622(2) 0.0296(10) Uani 1 1 d .
C26 C 0.6936(4) 0.2239(3) 0.3142(2) 0.0276(10) Uani 1 1 d .
C27 C 0.6320(4) 0.1488(3) 0.2996(2) 0.0309(11) Uani 1 1 d .
C28 C 0.5901(4) 0.0286(3) 0.2077(2) 0.0261(10) Uani 1 1 d .
C29 C 0.6129(4) 0.0020(2) 0.1426(3) 0.0288(11) Uani 1 1 d .
C30 C 0.7299(4) 0.0401(3) 0.0342(2) 0.0305(11) Uani 1 1 d .
C31 C 0.9222(4) 0.0953(3) 0.0258(2) 0.0321(11) Uani 1 1 d .
C32 C 0.9827(4) 0.1713(3) 0.0390(2) 0.0284(10) Uani 1 1 d .
C33 C 1.0261(4) 0.2936(3) 0.1329(3) 0.0296(11) Uani 1 1 d .
C34 C 1.0024(5) 0.3196(3) 0.1982(3) 0.0329(12) Uani 1 1 d .
C35 C 0.8830(5) 0.2803(3) 0.3088(2) 0.0331(11) Uani 1 1 d .
C36 C 0.8090(4) 0.2231(3) 0.3350(2) 0.0288(10) Uani 1 1 d .
C37 C 0.6910(4) 0.0761(3) 0.3080(3) 0.0318(11) Uani 1 1 d .
C38 C 0.6698(4) 0.0143(3) 0.2606(2) 0.0291(10) Uani 1 1 d .
C39 C 0.7160(4) -0.0373(3) 0.1336(2) 0.0287(10) Uani 1 1 d .
C40 C 0.7750(5) -0.0177(3) 0.0774(3) 0.0339(12) Uani 1 1 d .
C41 C 0.9692(4) 0.0375(3) 0.0715(2) 0.0303(12) Uani 1 1 d .
C42 C 1.0663(4) 0.1581(3) 0.0938(2) 0.0313(11) Uani 1 1 d .
C43 C 1.0890(4) 0.2184(3) 0.1397(3) 0.0303(11) Uani 1 1 d .
C44 C 1.0507(4) 0.2617(3) 0.2453(3) 0.0331(11) Uani 1 1 d .
C45 C 0.9915(4) 0.2421(3) 0.2991(3) 0.0329(11) Uani 1 1 d .
C46 C 0.8706(5) 0.1467(3) 0.3412(2) 0.0306(11) Uani 1 1 d .
C47 C 0.8137(4) 0.0757(3) 0.3288(2) 0.0271(10) Uani 1 1 d .
C48 C 0.7774(4) -0.0251(3) 0.2511(2) 0.0308(11) Uani 1 1 d .
C49 C 0.8006(4) -0.0504(3) 0.1893(2) 0.0286(10) Uani 1 1 d .
C50 C 0.8973(4) -0.0186(3) 0.0974(3) 0.0308(11) Uani 1 1 d .
C51 C 1.0582(4) 0.0757(3) 0.1148(3) 0.0311(11) Uani 1 1 d .
C52 C 1.1040(4) 0.1980(3) 0.2093(3) 0.0306(11) Uani 1 1 d .
C53 C 0.9844(4) 0.1601(3) 0.3195(3) 0.0308(11) Uani 1 1 d .
C54 C 0.8665(5) 0.0136(3) 0.2935(2) 0.0294(11) Uani 1 1 d .
C55 C 0.9126(5) -0.0388(3) 0.1663(3) 0.0321(11) Uani 1 1 d .
C56 C 1.0724(5) 0.0562(3) 0.1801(3) 0.0333(11) Uani 1 1 d .
C57 C 1.0976(4) 0.1183(3) 0.2293(3) 0.0346(12) Uani 1 1 d .
C58 C 1.0356(4) 0.0990(3) 0.2850(2) 0.0309(11) Uani 1 1 d .
C59 C 0.9758(4) 0.0240(3) 0.2718(2) 0.0301(10) Uani 1 1 d .
C60 C 0.9991(4) -0.0018(3) 0.2066(3) 0.0338(12) Uani 1 1 d .
C61 C 0.5378(5) 0.1592(3) -0.0575(3) 0.0352(12) Uani 1 1 d .
H61A H 0.5649 0.1187 -0.087 0.053 Uiso 1 1 calc R
H61B H 0.5405 0.2119 -0.078 0.053 Uiso 1 1 calc R
H61C H 0.4588 0.1471 -0.0486 0.053 Uiso 1 1 calc R
C62 C 0.7146(4) 0.3839(3) -0.0158(2) 0.0308(11) Uani 1 1 d .
H62A H 0.7842 0.3989 -0.0361 0.046 Uiso 1 1 calc R
H62B H 0.683 0.431 0.0045 0.046 Uiso 1 1 calc R
H62C H 0.6579 0.3627 -0.0492 0.046 Uiso 1 1 calc R
C63 C 0.6500(5) 0.4641(3) 0.1767(3) 0.0345(11) Uani 1 1 d .
H63A H 0.7036 0.4967 0.2046 0.052 Uiso 1 1 calc R
H63B H 0.5744 0.4651 0.1938 0.052 Uiso 1 1 calc R
H63C H 0.6438 0.4856 0.1322 0.052 Uiso 1 1 calc R
C64 C 0.4233(4) 0.2885(3) 0.2566(3) 0.0313(11) Uani 1 1 d .
H64A H 0.4213 0.2786 0.3035 0.047 Uiso 1 1 calc R
H64B H 0.3554 0.2648 0.2329 0.047 Uiso 1 1 calc R
H64C H 0.4241 0.3461 0.2486 0.047 Uiso 1 1 calc R
C65 C 0.3556(4) 0.0997(3) 0.1130(3) 0.0336(11) Uani 1 1 d .
H65A H 0.3386 0.0443 0.1242 0.05 Uiso 1 1 calc R
H65B H 0.3352 0.1084 0.0663 0.05 Uiso 1 1 calc R
H65C H 0.311 0.136 0.1384 0.05 Uiso 1 1 calc R
C66 C 0.3339(4) 0.3435(3) -0.0089(2) 0.0310(11) Uani 1 1 d .
C67 C 0.4005(4) 0.4135(3) 0.0096(2) 0.0303(11) Uani 1 1 d .
H67 H 0.4493 0.4415 -0.017 0.036 Uiso 1 1 calc R
C68 C 0.3801(5) 0.4331(3) 0.0747(3) 0.0347(12) Uani 1 1 d .
H68 H 0.413 0.4768 0.0992 0.042 Uiso 1 1 calc R
C69 C 0.3013(5) 0.3760(3) 0.0973(3) 0.0376(12) Uani 1 1 d .
H69 H 0.2724 0.3759 0.1391 0.045 Uiso 1 1 calc R
C70 C 0.2735(5) 0.3190(3) 0.0461(3) 0.0306(12) Uani 1 1 d .
H70 H 0.2247 0.2739 0.048 0.037 Uiso 1 1 calc R
C71 C 0.3244(5) 0.3080(3) -0.0748(3) 0.0363(13) Uani 1 1 d .
C72 C 0.2412(6) 0.2395(3) -0.0862(3) 0.0489(15) Uani 1 1 d .
H72A H 0.2416 0.2207 -0.1314 0.073 Uiso 1 1 calc R
H72B H 0.1639 0.2575 -0.0785 0.073 Uiso 1 1 calc R
H72C H 0.264 0.1957 -0.0562 0.073 Uiso 1 1 calc R
C101 C 1 0.5 0 0.044(2) Uani 1 2 d S

loop_
_atom_site_aniso_label
_atom_site_aniso_U_11
_atom_site_aniso_U_22
_atom_site_aniso_U_33
_atom_site_aniso_U_23
_atom_site_aniso_U_13
_atom_site_aniso_U_12
Ru 0.0262(3) 0.0232(3) 0.0251(3) 0.00047(12) 0.0024(2) 0.00211(12)
O 0.081(4) 0.050(2) 0.027(2) -0.0005(18) 0.008(2) 0.005(2)
S 0.0558(11) 0.0564(10) 0.0701(12) -0.0155(9) 0.0030(9) 0.0020(8)
C1 0.027(2) 0.020(2) 0.026(2) 0.0009(18) 0.0035(18) 0.0051(17)
C2 0.026(2) 0.020(2) 0.027(2) 0.0026(19) 0.0007(18) 0.0033(18)
C3 0.020(2) 0.024(2) 0.025(3) -0.0021(17) 0.0014(19) 0.0030(16)
C4 0.025(2) 0.024(2) 0.022(2) 0.0031(17) 0.0020(18) 0.0014(17)
C5 0.023(2) 0.020(2) 0.036(3) 0.001(2) 0.003(2) 0.0068(18)
C6 0.035(3) 0.022(2) 0.026(2) -0.001(2) 0.006(2) 0.0008(19)
C7 0.026(3) 0.032(3) 0.025(3) 0.0005(18) 0.003(2) 0.0019(18)
C8 0.038(3) 0.018(2) 0.019(2) -0.0009(17) 0.0035(19) 0.0023(18)
C9 0.027(2) 0.031(2) 0.026(2) -0.002(2) 0.0032(19) 0.0030(19)
C10 0.027(2) 0.022(2) 0.030(2) 0.0027(18) 0.0047(19) -0.0029(18)
C11 0.033(3) 0.029(2) 0.018(2) 0.0002(18) 0.0029(19) 0.006(2)
C12 0.035(3) 0.030(2) 0.017(2) 0.0010(18) 0.0055(19) 0.001(2)
C13 0.027(2) 0.021(2) 0.031(2) 0.0048(19) 0.0067(19) -0.0041(18)
C14 0.032(3) 0.020(2) 0.031(3) -0.0034(18) 0.002(2) -0.0041(18)
C15 0.035(3) 0.019(2) 0.026(2) -0.0053(19) 0.005(2) -0.0026(19)
C16 0.027(3) 0.033(3) 0.025(2) -0.002(2) 0.0040(19) 0.003(2)
C17 0.028(3) 0.024(2) 0.029(2) 0.005(2) 0.013(2) -0.0036(19)
C18 0.021(2) 0.024(2) 0.036(3) 0.008(2) 0.0056(19) -0.0006(18)
C19 0.026(2) 0.022(2) 0.036(3) -0.0054(19) 0.002(2) 0.0019(18)
C20 0.033(3) 0.017(2) 0.032(3) -0.0059(18) 0.001(2) 0.0012(18)
C21 0.032(3) 0.030(2) 0.024(2) -0.0058(19) 0.006(2) 0.004(2)
C22 0.029(3) 0.032(3) 0.033(3) 0.007(2) 0.012(2) 0.002(2)
C23 0.024(3) 0.032(3) 0.034(3) 0.002(2) 0.007(2) -0.0047(19)
C24 0.031(3) 0.021(2) 0.034(3) -0.0011(19) 0.002(2) -0.0102(18)
C25 0.035(3) 0.028(2) 0.026(2) -0.006(2) 0.000(2) 0.002(2)
C26 0.035(3) 0.027(2) 0.022(2) 0.0022(18) 0.009(2) 0.002(2)
C27 0.031(3) 0.035(3) 0.028(3) -0.007(2) 0.008(2) -0.001(2)
C28 0.031(3) 0.021(2) 0.028(2) 0.0012(18) 0.0091(19) 0.0011(18)
C29 0.038(3) 0.0129(19) 0.037(3) -0.0033(19) 0.010(2) -0.0077(18)
C30 0.034(3) 0.029(2) 0.029(3) -0.007(2) 0.006(2) 0.001(2)
C31 0.030(3) 0.040(3) 0.028(3) -0.010(2) 0.009(2) 0.002(2)
C32 0.027(3) 0.033(2) 0.026(3) 0.002(2) 0.009(2) 0.0024(19)
C33 0.027(3) 0.023(2) 0.039(3) 0.004(2) 0.002(2) -0.003(2)
C34 0.030(3) 0.023(3) 0.045(3) 0.001(2) -0.004(2) -0.0025(18)
C35 0.036(3) 0.033(3) 0.029(3) -0.003(2) -0.002(2) -0.001(2)
C36 0.041(3) 0.026(2) 0.019(2) 0.0004(18) 0.001(2) 0.001(2)
C37 0.034(3) 0.029(3) 0.034(3) 0.009(2) 0.007(2) -0.003(2)
C38 0.029(3) 0.027(2) 0.033(3) 0.004(2) 0.009(2) 0.0006(19)
C39 0.033(3) 0.020(2) 0.034(3) -0.0019(19) 0.004(2) -0.0013(18)
C40 0.041(3) 0.022(2) 0.039(3) -0.007(2) 0.004(2) 0.007(2)
C41 0.034(3) 0.030(3) 0.028(3) -0.0031(18) 0.010(2) 0.0065(19)
C42 0.025(3) 0.038(3) 0.033(3) 0.003(2) 0.011(2) 0.001(2)
C43 0.020(2) 0.033(3) 0.039(3) 0.001(2) 0.008(2) -0.0036(19)
C44 0.027(3) 0.034(3) 0.037(3) 0.004(2) -0.002(2) -0.006(2)
C45 0.029(3) 0.031(3) 0.036(3) 0.004(2) -0.007(2) -0.005(2)
C46 0.038(3) 0.032(3) 0.022(2) 0.0030(19) 0.002(2) 0.004(2)
C47 0.029(3) 0.029(2) 0.024(2) 0.0136(19) 0.0052(19) 0.0049(19)
C48 0.036(3) 0.022(2) 0.034(3) 0.0088(19) 0.003(2) 0.0029(19)
C49 0.031(3) 0.014(2) 0.041(3) 0.0004(19) 0.010(2) -0.0003(17)
C50 0.022(2) 0.028(2) 0.042(3) -0.006(2) 0.002(2) 0.0077(19)
C51 0.023(2) 0.032(3) 0.038(3) -0.009(2) 0.003(2) 0.0039(19)
C52 0.023(3) 0.033(2) 0.035(3) 0.007(2) -0.004(2) -0.001(2)
C53 0.027(3) 0.031(2) 0.032(3) 0.005(2) -0.006(2) -0.001(2)
C54 0.037(3) 0.026(2) 0.025(2) 0.0041(19) 0.002(2) 0.001(2)
C55 0.040(3) 0.022(2) 0.034(3) 0.002(2) 0.000(2) 0.011(2)
C56 0.033(3) 0.025(2) 0.041(3) 0.003(2) 0.000(2) 0.009(2)
C57 0.025(3) 0.038(3) 0.040(3) -0.001(2) -0.001(2) 0.000(2)
C58 0.026(3) 0.035(3) 0.031(3) 0.004(2) -0.002(2) -0.004(2)
C59 0.031(3) 0.027(2) 0.031(3) 0.003(2) -0.004(2) 0.002(2)
C60 0.026(3) 0.031(2) 0.045(3) 0.005(2) 0.003(2) 0.009(2)
C61 0.046(3) 0.034(3) 0.025(2) 0.001(2) -0.004(2) 0.002(2)
C62 0.036(3) 0.029(2) 0.027(3) 0.0035(19) 0.002(2) 0.001(2)
C63 0.039(3) 0.022(2) 0.042(3) -0.005(2) 0.005(2) -0.002(2)
C64 0.032(3) 0.029(3) 0.033(3) -0.002(2) 0.004(2) 0.009(2)
C65 0.027(3) 0.029(2) 0.044(3) 0.000(2) -0.003(2) -0.002(2)
C66 0.028(3) 0.033(3) 0.031(3) 0.003(2) 0.001(2) 0.006(2)
C67 0.026(3) 0.032(2) 0.032(3) 0.000(2) -0.003(2) 0.0039(19)
C68 0.041(3) 0.026(2) 0.037(3) -0.006(2) -0.002(2) 0.006(2)
C69 0.033(3) 0.046(3) 0.034(3) 0.002(2) 0.006(2) 0.017(2)
C70 0.023(3) 0.034(3) 0.035(3) 0.0027(19) 0.003(2) 0.0031(18)
C71 0.043(3) 0.034(3) 0.031(3) 0.001(2) -0.001(2) 0.016(2)
C72 0.054(4) 0.040(3) 0.049(4) -0.012(3) -0.015(3) 0.001(3)
C101 0.043(5) 0.029(4) 0.057(5) 0.001(4) -0.010(4) -0.001(3)

loop_
_atom_type_symbol
_atom_type_description
_atom_type_scat_dispersion_real
_atom_type_scat_dispersion_imag
_atom_type_scat_source
C C 0.0033 0.0016 'International Tables Vol C Tables 4.2.6.8 and 6.1.1.4'
H H 0 0 'International Tables Vol C Tables 4.2.6.8 and 6.1.1.4'
O O 0.0106 0.006 'International Tables Vol C Tables 4.2.6.8 and 6.1.1.4'
Ru Ru -1.2594 0.8363 'International Tables Vol C Tables 4.2.6.8 and 6.1.1.4'
S S 0.1246 0.1234 'International Tables Vol C Tables 4.2.6.8 and 6.1.1.4'

loop_
_geom_angle_atom_site_label_1
_geom_angle_atom_site_label_2
_geom_angle_atom_site_label_3
_geom_angle
_geom_angle_site_symmetry_1
C67 Ru C68 38.00(18) .
C67 Ru C3 122.69(18) .
C68 Ru C3 108.43(18) .
C67 Ru C66 38.44(18) .
C68 Ru C66 63.79(19) .
C3 Ru C66 158.17(19) .
C67 Ru C4 155.35(17) .
C68 Ru C4 122.38(18) .
C3 Ru C4 38.10(17) .
C66 Ru C4 163.59(19) .
C67 Ru C70 64.60(18) .
C68 Ru C70 64.31(19) .
C3 Ru C70 159.4(2) .
C66 Ru C70 38.42(19) .
C4 Ru C70 127.46(19) .
C67 Ru C69 63.8(2) .
C68 Ru C69 38.2(2) .
C3 Ru C69 124.15(19) .
C66 Ru C69 63.59(19) .
C4 Ru C69 110.74(19) .
C70 Ru C69 38.2(2) .
C67 Ru C5 164.71(19) .
C68 Ru C5 157.1(2) .
C3 Ru C5 63.50(17) .
C66 Ru C5 131.45(19) .
C4 Ru C5 37.84(18) .
C70 Ru C5 115.06(18) .
C69 Ru C5 126.4(2) .
C67 Ru C2 112.47(18) .
C68 Ru C2 125.61(19) .
C3 Ru C2 38.18(17) .
C66 Ru C2 127.82(18) .
C4 Ru C2 63.15(17) .
C70 Ru C2 161.8(2) .
C69 Ru C2 158.9(2) .
C5 Ru C2 62.59(17) .
C67 Ru C1 129.41(18) .
C68 Ru C1 160.64(19) .
C3 Ru C1 63.54(17) .
C66 Ru C1 116.55(18) .
C4 Ru C1 63.33(17) .
C70 Ru C1 129.31(18) .
C69 Ru C1 161.05(19) .
C5 Ru C1 37.74(17) .
C2 Ru C1 37.18(16) .
C2 C1 C5 107.6(4) .
C2 C1 C6 124.0(4) .
C5 C1 C6 124.4(4) .
C2 C1 Ru 71.0(3) .
C5 C1 Ru 70.7(3) .
C6 C1 Ru 141.7(3) .
C1 C2 C3 109.0(4) .
C1 C2 C7 124.8(4) .
C3 C2 C7 123.3(4) .
C1 C2 Ru 71.8(3) .
C3 C2 Ru 70.1(3) .
C7 C2 Ru 139.6(3) .
C4 C3 C2 107.0(4) .
C4 C3 C8 124.3(4) .
C2 C3 C8 124.9(4) .
C4 C3 Ru 71.2(3) .
C2 C3 Ru 71.7(3) .
C8 C3 Ru 139.6(3) .
C5 C4 C3 108.0(4) .
C5 C4 C9 124.0(4) .
C3 C4 C9 124.9(4) .
C5 C4 Ru 71.5(3) .
C3 C4 Ru 70.7(3) .
C9 C4 Ru 139.4(3) .
C4 C5 C1 108.4(4) .
C4 C5 C10 124.0(4) .
C1 C5 C10 123.7(4) .
C4 C5 Ru 70.7(3) .
C1 C5 Ru 71.6(3) .
C10 C5 Ru 141.4(3) .
C1 C6 C61 115.6(4) .
C1 C6 C11 106.0(4) .
C61 C6 C11 114.0(4) .
C1 C6 C20 105.8(4) .
C61 C6 C20 113.6(4) .
C11 C6 C20 100.4(4) .
C2 C7 C12 106.7(4) .
C2 C7 C62 114.6(4) .
C12 C7 C62 113.8(4) .
C2 C7 C13 106.7(4) .
C12 C7 C13 100.5(4) .
C62 C7 C13 113.2(4) .
C3 C8 C63 116.4(4) .
C3 C8 C14 105.3(4) .
C63 C8 C14 113.5(4) .
C3 C8 C15 105.5(4) .
C63 C8 C15 114.4(4) .
C14 C8 C15 100.1(4) .
C4 C9 C64 115.8(4) .
C4 C9 C17 106.4(4) .
C64 C9 C17 114.9(4) .
C4 C9 C16 105.3(4) .
C64 C9 C16 112.7(4) .
C17 C9 C16 100.2(4) .
C5 C10 C65 115.6(4) .
C5 C10 C19 105.9(4) .
C65 C10 C19 113.8(4) .
C5 C10 C18 105.6(4) .
C65 C10 C18 112.8(4) .
C19 C10 C18 101.8(4) .
C12 C11 C21 120.1(5) .
C12 C11 C6 124.3(4) .
C21 C11 C6 109.7(4) .
C11 C12 C22 118.5(4) .
C11 C12 C7 123.8(5) .
C22 C12 C7 110.5(4) .
C14 C13 C23 119.5(5) .
C14 C13 C7 123.5(4) .
C23 C13 C7 109.5(4) .
C13 C14 C24 119.8(4) .
C13 C14 C8 125.0(4) .
C24 C14 C8 110.3(4) .
C16 C15 C25 120.3(4) .
C16 C15 C8 125.2(4) .
C25 C15 C8 108.2(4) .
C15 C16 C26 118.9(4) .
C15 C16 C9 124.3(4) .
C26 C16 C9 109.7(4) .
C18 C17 C27 119.4(4) .
C18 C17 C9 123.8(4) .
C27 C17 C9 110.2(4) .
C17 C18 C28 119.2(4) .
C17 C18 C10 125.3(4) .
C28 C18 C10 108.6(4) .
C20 C19 C29 119.4(4) .
C20 C19 C10 125.0(4) .
C29 C19 C10 108.5(4) .
C19 C20 C30 119.6(4) .
C19 C20 C6 124.8(4) .
C30 C20 C6 109.5(4) .
C31 C21 C11 121.9(5) .
C31 C21 C30 119.3(5) .
C11 C21 C30 108.2(4) .
C32 C22 C12 122.5(5) .
C32 C22 C23 118.8(5) .
C12 C22 C23 108.6(4) .
C33 C23 C13 121.4(5) .
C33 C23 C22 120.1(5) .
C13 C23 C22 108.5(4) .
C34 C24 C14 121.2(5) .
C34 C24 C25 120.3(5) .
C14 C24 C25 107.8(4) .
C35 C25 C24 120.3(5) .
C35 C25 C15 119.7(5) .
C24 C25 C15 110.1(4) .
C36 C26 C16 122.2(4) .
C36 C26 C27 120.3(4) .
C16 C26 C27 107.6(4) .
C37 C27 C17 121.8(5) .
C37 C27 C26 119.3(5) .
C17 C27 C26 109.7(4) .
C38 C28 C18 121.6(4) .
C38 C28 C29 120.1(4) .
C18 C28 C29 108.9(4) .
C39 C29 C19 121.1(4) .
C39 C29 C28 119.5(5) .
C19 C29 C28 109.3(4) .
C40 C30 C20 121.4(5) .
C40 C30 C21 120.1(5) .
C20 C30 C21 109.1(4) .
C21 C31 C41 121.1(5) .
C21 C31 C32 118.2(5) .
C41 C31 C32 108.2(5) .
C22 C32 C42 121.0(5) .
C22 C32 C31 118.8(5) .
C42 C32 C31 107.2(4) .
C23 C33 C43 120.6(5) .
C23 C33 C34 118.9(5) .
C43 C33 C34 107.7(4) .
C24 C34 C44 120.3(5) .
C24 C34 C33 119.0(5) .
C44 C34 C33 108.7(4) .
C25 C35 C36 119.7(5) .
C25 C35 C45 119.0(5) .
C36 C35 C45 108.8(4) .
C26 C36 C35 119.0(4) .
C26 C36 C46 119.8(4) .
C35 C36 C46 107.9(5) .
C27 C37 C38 119.4(5) .
C27 C37 C47 120.1(4) .
C38 C37 C47 107.7(4) .
C28 C38 C37 118.3(4) .
C28 C38 C48 120.3(4) .
C37 C38 C48 108.7(4) .
C29 C39 C40 118.6(4) .
C29 C39 C49 120.0(4) .
C40 C39 C49 109.0(4) .
C30 C40 C39 119.5(5) .
C30 C40 C50 119.9(5) .
C39 C40 C50 107.4(4) .
C50 C41 C31 119.8(5) .
C50 C41 C51 119.0(4) .
C31 C41 C51 108.6(5) .
C43 C42 C32 119.6(5) .
C43 C42 C51 120.1(5) .
C32 C42 C51 108.6(5) .
C42 C43 C33 119.8(5) .
C42 C43 C52 119.4(5) .
C33 C43 C52 108.1(4) .
C45 C44 C34 119.6(5) .
C45 C44 C52 119.4(5) .
C34 C44 C52 107.9(5) .
C44 C45 C53 120.0(5) .
C44 C45 C35 120.4(4) .
C53 C45 C35 107.9(5) .
C47 C46 C53 121.1(4) .
C47 C46 C36 120.6(5) .
C53 C46 C36 107.1(4) .
C46 C47 C54 119.7(4) .
C46 C47 C37 119.8(4) .
C54 C47 C37 108.1(4) .
C49 C48 C38 120.2(5) .
C49 C48 C54 119.9(5) .
C38 C48 C54 107.7(4) .
C48 C49 C55 120.9(5) .
C48 C49 C39 119.8(4) .
C55 C49 C39 107.2(4) .
C41 C50 C55 120.1(5) .
C41 C50 C40 119.7(5) .
C55 C50 C40 108.3(4) .
C56 C51 C42 120.6(4) .
C56 C51 C41 120.6(5) .
C42 C51 C41 107.3(5) .
C57 C52 C43 120.3(5) .
C57 C52 C44 120.5(5) .
C43 C52 C44 107.6(4) .
C58 C53 C45 120.5(5) .
C58 C53 C46 118.9(5) .
C45 C53 C46 108.2(4) .
C59 C54 C47 121.0(5) .
C59 C54 C48 119.5(5) .
C47 C54 C48 107.9(5) .
C60 C55 C49 119.8(5) .
C60 C55 C50 119.8(5) .
C49 C55 C50 108.2(4) .
C51 C56 C60 120.3(5) .
C51 C56 C57 120.4(5) .
C60 C56 C57 108.0(5) .
C52 C57 C58 119.3(5) .
C52 C57 C56 119.1(5) .
C58 C57 C56 107.7(5) .
C53 C58 C57 120.2(5) .
C53 C58 C59 120.1(5) .
C57 C58 C59 108.2(4) .
C54 C59 C58 119.1(5) .
C54 C59 C60 120.4(5) .
C58 C59 C60 107.6(4) .
C55 C60 C56 120.1(5) .
C55 C60 C59 119.5(5) .
C56 C60 C59 108.4(4) .
C67 C66 C70 108.3(5) .
C67 C66 C71 124.6(5) .
C70 C66 C71 127.0(5) .
C67 C66 Ru 70.2(3) .
C70 C66 Ru 70.9(3) .
C71 C66 Ru 128.0(4) .
C68 C67 C66 107.9(5) .
C68 C67 Ru 71.0(3) .
C66 C67 Ru 71.4(3) .
C67 C68 C69 108.5(4) .
C67 C68 Ru 71.0(3) .
C69 C68 Ru 71.6(3) .
C68 C69 C70 108.5(5) .
C68 C69 Ru 70.2(3) .
C70 C69 Ru 70.8(3) .
C69 C70 C66 106.9(5) .
C69 C70 Ru 71.0(3) .
C66 C70 Ru 70.7(3) .
O C71 C66 121.2(6) .
O C71 C72 122.3(6) .
C66 C71 C72 116.4(5) .
S C101 S 180.00(12) 3_765

loop_
_geom_bond_atom_site_label_1
_geom_bond_atom_site_label_2
_geom_bond_distance
_geom_bond_site_symmetry_2
Ru C67 2.180(5) .
Ru C68 2.181(5) .
Ru C3 2.188(5) .
Ru C66 2.195(5) .
Ru C4 2.196(5) .
Ru C70 2.197(5) .
Ru C69 2.199(5) .
Ru C5 2.206(5) .
Ru C2 2.209(5) .
Ru C1 2.219(4) .
O C71 1.202(7) .
S C101 1.5468(18) .
C1 C2 1.412(6) .
C1 C5 1.431(7) .
C1 C6 1.516(6) .
C2 C3 1.438(7) .
C2 C7 1.498(7) .
C3 C4 1.431(6) .
C3 C8 1.508(6) .
C4 C5 1.427(7) .
C4 C9 1.513(6) .
C5 C10 1.526(6) .
C6 C61 1.542(7) .
C6 C11 1.542(7) .
C6 C20 1.547(6) .
C7 C12 1.532(7) .
C7 C62 1.547(7) .
C7 C13 1.563(7) .
C8 C63 1.542(6) .
C8 C14 1.548(7) .
C8 C15 1.553(6) .
C9 C64 1.532(6) .
C9 C17 1.540(6) .
C9 C16 1.564(7) .
C10 C65 1.537(7) .
C10 C19 1.548(6) .
C10 C18 1.553(7) .
C11 C12 1.392(7) .
C11 C21 1.448(7) .
C12 C22 1.438(7) .
C13 C14 1.373(7) .
C13 C23 1.441(7) .
C14 C24 1.437(7) .
C15 C16 1.367(7) .
C15 C25 1.452(7) .
C16 C26 1.441(7) .
C17 C18 1.370(7) .
C17 C27 1.417(7) .
C18 C28 1.451(6) .
C19 C20 1.365(7) .
C19 C29 1.449(7) .
C20 C30 1.441(7) .
C21 C31 1.395(7) .
C21 C30 1.449(7) .
C22 C32 1.400(7) .
C22 C23 1.464(7) .
C23 C33 1.377(7) .
C24 C34 1.381(7) .
C24 C25 1.438(7) .
C25 C35 1.409(7) .
C26 C36 1.382(7) .
C26 C27 1.469(7) .
C27 C37 1.402(7) .
C28 C38 1.391(7) .
C28 C29 1.457(6) .
C29 C39 1.402(7) .
C30 C40 1.387(7) .
C31 C41 1.426(7) .
C31 C32 1.470(7) .
C32 C42 1.444(7) .
C33 C43 1.459(7) .
C33 C34 1.462(8) .
C34 C44 1.450(7) .
C35 C36 1.429(7) .
C35 C45 1.452(7) .
C36 C46 1.468(7) .
C37 C38 1.428(7) .
C37 C47 1.463(7) .
C38 C48 1.451(7) .
C39 C40 1.436(7) .
C39 C49 1.464(7) .
C40 C50 1.456(7) .
C41 C50 1.397(7) .
C41 C51 1.459(7) .
C42 C43 1.392(7) .
C42 C51 1.450(7) .
C43 C52 1.467(7) .
C44 C45 1.395(7) .
C44 C52 1.469(8) .
C45 C53 1.441(7) .
C46 C47 1.376(7) .
C46 C53 1.459(7) .
C47 C54 1.438(7) .
C48 C49 1.388(7) .
C48 C54 1.454(7) .
C49 C55 1.447(7) .
C50 C55 1.452(7) .
C51 C56 1.378(7) .
C52 C57 1.400(7) .
C53 C58 1.407(8) .
C54 C59 1.403(7) .
C55 C60 1.397(8) .
C56 C60 1.435(7) .
C56 C57 1.463(7) .
C57 C58 1.446(7) .
C58 C59 1.453(7) .
C59 C60 1.457(7) .
C66 C67 1.440(7) .
C66 C70 1.445(7) .
C66 C71 1.475(7) .
C67 C68 1.420(7) .
C68 C69 1.433(8) .
C69 C70 1.438(8) .
C71 C72 1.511(8) .
C101 S 1.5468(19) 3_765
